data_2003421
loop_
_publ_author_name
'Abboud, K. A.'
'Malvestiti, I.'
'Boldea, L.'
'Walker, M. A.'
'Battiste, M. A.'

_publ_section_title
;
 An Intramolecular Diels--Alder Adduct in the Hydroxy-\b-ionone Series
;
_journal_issue 5
_journal_name_full 'Acta Crystallographica Section C'
_journal_page_first 995
_journal_page_last 997
_journal_paper_doi 10.1107/S0108270194011972
_journal_volume 51
_journal_year 1995
_chemical_formula_moiety 'C17 H22 O3'
_chemical_formula_sum 'C17 H22 O3'
_chemical_formula_weight 274.35
_space_group_IT_number 19
_symmetry_cell_setting orthorhombic
_symmetry_space_group_name_Hall 'P 2ac 2ab'
_symmetry_space_group_name_H-M 'P 21 21 21'
_atom_type_scat_source IntTabIV
_cell_angle_alpha 90.
_cell_angle_beta 90.
_cell_angle_gamma 90.
_cell_formula_units_Z 4
_cell_length_a 8.649(1)
_cell_length_b 10.794(1)
_cell_length_c 15.936(2)
_cell_measurement_reflns_used 32
_cell_measurement_temperature 293
_cell_measurement_theta_max 11
_cell_measurement_theta_min 10
_cell_volume 1487.7(3)
_diffrn_measurement_device 'Siemens P3m/V'
_diffrn_measurement_method \w
_diffrn_radiation_type MoK\a
_diffrn_radiation_wavelength 0.71073
_diffrn_reflns_limit_h_max 11
_diffrn_reflns_limit_h_min 0
_diffrn_reflns_limit_k_max 14
_diffrn_reflns_limit_k_min 0
_diffrn_reflns_limit_l_max 20
_diffrn_reflns_limit_l_min 0
_diffrn_reflns_number 1960
_diffrn_reflns_theta_max 25
_diffrn_standards_decay_% 1
_diffrn_standards_interval_count 100
_diffrn_standards_number 4
_exptl_absorpt_coefficient_mu 0.08
_exptl_absorpt_correction_T_max 0.986
_exptl_absorpt_correction_T_min 0.964
_exptl_absorpt_correction_type analytical
_exptl_crystal_colour colorless
_exptl_crystal_density_diffrn 1.227
_exptl_crystal_description plates
_exptl_crystal_size_max 0.49
_exptl_crystal_size_mid 0.42
_exptl_crystal_size_min 0.17
_refine_diff_density_max 0.2
_refine_diff_density_min -0.2
_refine_ls_extinction_method none
_refine_ls_goodness_of_fit_obs 1.62
_refine_ls_hydrogen_treatment refall
_refine_ls_number_parameters 269
_refine_ls_number_reflns 1517
_refine_ls_R_factor_obs 0.0516
_refine_ls_shift/esd_max 0.0001
_refine_ls_structure_factor_coef F
_refine_ls_weighting_details 'w = 1/[\s^2^(F) + 0.0004F^2^]'
_refine_ls_weighting_scheme calc
_refine_ls_wR_factor_obs 0.053
_reflns_number_observed 1517
_reflns_number_total 1960
_reflns_observed_criterion F>4\s(F)
_cod_data_source_file bk1064.cif
_cod_data_source_block bk1064a
_cod_depositor_comments
;
The following automatic conversions were performed:

'_refine_ls_weighting_scheme' value 'w = 1/[\s^2^(F) + 0.0004F^2^]'
was changed to 'calc'. New tag '_refine_ls_weighting_details' was
created. The value of the new tag was set to 'w = 1/[\s^2^(F) +
0.0004F^2^]'.

Automatic conversion script
Id: cif_fix_values 3143 2015-03-26 13:38:13Z robertas 
;
_cod_database_code 2003421

loop_
_symmetry_equiv_pos_as_xyz
x,y,z
1/2-x,-y,1/2+z
-x,1/2+y,1/2-z
1/2+x,1/2-y,-z

loop_
_atom_site_label
_atom_site_fract_x
_atom_site_fract_y
_atom_site_fract_z
_atom_site_U_iso_or_equiv
O1 .6586(3) .2952(2) .3367(2) .0497(8)
O2 .6043(3) .1472(2) .4290(2) .0583(9)
O3 .4789(4) .3309(3) .7122(2) .0712(11)
C2 .6585(4) .2470(3) .4147(2) .0420(10)
C2a .7332(4) .3381(3) .4746(2) .0361(10)
C3 .6665(4) .3319(3) .5611(2) .0359(9)
C4 .5500(4) .4108(3) .5787(2) .0355(9)
C5 .4930(4) .4950(3) .5132(2) .0374(10)
C6 .4989(4) .6041(3) .3736(2) .0452(11)
C7 .5128(5) .5364(4) .2894(2) .0541(13)
C8 .6739(5) .4943(4) .2690(3) .0585(14)
C8a .7420(4) .4137(3) .3364(2) .0460(11)
C8b .7247(4) .4617(3) .4272(2) .0374(9)
C8c .5669(4) .5204(3) .4418(2) .0365(9)
C9 .8592(5) .5467(4) .4524(3) .0555(14)
C10 .7327(6) .2355(5) .6177(3) .057(2)
C11 .4745(4) .4167(3) .6630(2) .0437(10)
C12 .3961(7) .5347(5) .6877(3) .067(2)
C13 .3280(5) .6333(4) .3892(3) .0573(15)
C14 .5833(7) .7295(4) .3693(4) .066(2)
H2a .834(4) .314(2) .472(2) .023(7)
H5 .404(4) .532(3) .525(2) .039(9)
H7a .448(5) .463(4) .289(2) .063(11)
H7b .474(4) .593(3) .247(2) .050(10)
H8a .685(5) .440(4) .213(2) .067(11)
H8b .739(4) .564(4) .265(2) .054(11)
H8c .858(5) .394(3) .326(2) .059(11)
H9a .871(5) .615(4) .416(3) .071(13)
H9b .958(5) .503(3) .446(2) .066(12)
H9c .845(6) .574(4) .512(3) .10(2)
H10a .703(6) .244(5) .679(3) .10(2)
H10b .819(7) .235(5) .620(3) .11(2)
H10c .700(8) .156(7) .608(4) .15(3)
H12a .308(6) .526(5) .661(3) .09(2)
H12b .452(6) .613(4) .667(3) .10(2)
H12c .373(5) .534(4) .747(3) .078(13)
H13a .266(5) .561(4) .400(2) .055(11)
H13b .293(6) .683(5) .340(3) .09(2)
H13c .315(5) .679(4) .442(3) .065(12)
H14a .693(5) .722(3) .353(2) .056(11)
H14b .533(6) .783(4) .332(3) .09(2)
H14c .576(5) .765(4) .425(3) .080(15)

loop_
_geom_angle_atom_site_label_1
_geom_angle_atom_site_label_2
_geom_angle_atom_site_label_3
_geom_angle
_geom_angle_publ_flag
C2 O1 C8a 109.9(3) yes
C2a C2 O1 109.3(3) yes
C2a C2 O2 129.1(3) yes
O1 C2 O2 121.6(3) yes
C3 C2a C8b 118.3(3) yes
C3 C2a C2 112.8(3) yes
C8b C2a C2 103.5(3) yes
C4 C3 C10 127.0(3) yes
C4 C3 C2a 116.9(3) yes
C10 C3 C2a 116.1(3) yes
C5 C4 C11 117.7(3) yes
C5 C4 C3 119.6(3) yes
C11 C4 C3 122.7(3) yes
C8c C5 C4 124.9(3) yes
C7 C6 C8c 108.1(3) yes
C7 C6 C13 108.4(3) yes
C8c C6 C13 112.2(3) yes
C8c C6 C14 111.6(3) yes
C13 C6 C14 106.5(3) yes
C14 C6 C7 110.0(3) yes
C8 C7 C6 114.0(3) yes
C8a C8 C7 112.6(3) yes
C8b C8a O1 104.0(3) yes
C8b C8a C8 115.9(3) yes
O1 C8a C8 108.3(3) yes
C8c C8b C9 113.0(3) yes
C8c C8b C2a 109.2(3) yes
C8c C8b C8a 111.7(3) yes
C9 C8b C2a 110.8(3) yes
C9 C8b C8a 111.9(3) yes
C2a C8b C8a 99.5(2) yes
C5 C8c C6 122.9(3) yes
C5 C8c C8b 118.3(3) yes
C6 C8c C8b 118.8(3) yes
C12 C11 O3 119.6(3) yes
C12 C11 C4 118.1(3) yes
O3 C11 C4 122.3(3) yes

loop_
_geom_bond_atom_site_label_1
_geom_bond_atom_site_label_2
_geom_bond_distance
_geom_bond_publ_flag
C2 O1 1.347(4) yes
C8a O1 1.468(4) yes
C2 O2 1.196(4) yes
C11 O3 1.214(4) yes
C2a C2 1.516(5) yes
C3 C2a 1.495(4) yes
C8b C2a 1.535(4) yes
C4 C3 1.348(4) yes
C10 C3 1.492(6) yes
C5 C4 1.469(4) yes
C11 C4 1.495(5) yes
C8c C5 1.334(5) yes
C7 C6 1.533(5) yes
C8c C6 1.530(5) yes
C13 C6 1.532(6) yes
C14 C6 1.540(6) yes
C8 C7 1.501(6) yes
C8a C8 1.503(6) yes
C8b C8a 1.545(5) yes
C8c C8b 1.522(4) yes
C9 C8b 1.535(5) yes
C12 C11 1.496(6) yes
H2a C2a 0.91(3) no
H5 C5 0.89(3) no
H7a C7 0.97(4) no
H7b C7 0.96(4) no
H8a C8 1.07(4) no
H8b C8 0.94(4) no
H8c C8a 1.04(4) no
H9a C9 0.94(4) no
H9b C9 0.98(4) no
H9c C9 1.00(5) no
H10a C10 1.02(6) no
H10b C10 0.75(6) no
H10c C10 0.91(8) no
H12a C12 0.87(5) no
H12b C12 1.02(5) no
H12c C12 0.96(5) no
H13a C13 0.96(4) no
H13b C13 1.00(5) no
H13c C13 0.98(4) no
H14a C14 0.99(4) no
H14b C14 0.94(5) no
H14c C14 0.97(4) no
